data_7030333
loop_
_publ_author_name
'Klug, Christina M.'
'McDaniel, Ashley M.'
'Fiedler, Stephanie R.'
'Schulte, Kelsey A.'
'Newell, Brian S.'
'Shores, Matthew P.'

_publ_section_title
;
 Anion dependence in the spin-crossover properties of a Fe(II) podand
 complex.
;
_journal_issue 40
_journal_name_full 'Dalton transactions (Cambridge, England : 2003)'
_journal_page_first 12577
_journal_page_last 12585
_journal_paper_doi 10.1039/c2dt31213a
_journal_volume 41
_journal_year 2012
_chemical_formula_sum 'C20 H24 F6 Fe N4 O8 S2'
_chemical_formula_weight 682.40
_chemical_name_systematic
;

?

;
_space_group_IT_number 14
_symmetry_cell_setting monoclinic
_symmetry_space_group_name_Hall '-P 2ybc'
_symmetry_space_group_name_H-M 'P 1 21/c 1'
_atom_sites_solution_hydrogens geom
_atom_sites_solution_primary direct
_atom_sites_solution_secondary difmap
_audit_creation_method SHELXL-97
_cell_angle_alpha 90.00
_cell_angle_beta 112.692(3)
_cell_angle_gamma 90.00
_cell_formula_units_Z 4
_cell_length_a 13.3173(8)
_cell_length_b 15.4235(10)
_cell_length_c 14.8826(8)
_cell_measurement_reflns_used 9918
_cell_measurement_temperature 100(2)
_cell_measurement_theta_max 33.49
_cell_measurement_theta_min 2.64
_cell_volume 2820.2(3)
_computing_cell_refinement 'Bruker SMART'
_computing_data_collection 'Bruker SMART'
_computing_data_reduction 'Bruker SAINT'
_computing_molecular_graphics 'Bruker SHELXTL'
_computing_publication_material 'Bruker SHELXTL'
_computing_structure_refinement 'SHELXL-97 (Sheldrick, 1997)'
_computing_structure_solution 'SHELXS-97 (Sheldrick, 1990)'
_diffrn_ambient_temperature 100(2)
_diffrn_measured_fraction_theta_full 0.989
_diffrn_measured_fraction_theta_max 0.949
_diffrn_measurement_device_type 'CCD area detector'
_diffrn_measurement_method 'phi and omega scans'
_diffrn_radiation_monochromator graphite
_diffrn_radiation_source 'fine-focus sealed tube'
_diffrn_radiation_type MoK\a
_diffrn_radiation_wavelength 0.71073
_diffrn_reflns_av_R_equivalents 0.0387
_diffrn_reflns_av_sigmaI/netI 0.0437
_diffrn_reflns_limit_h_max 20
_diffrn_reflns_limit_h_min -20
_diffrn_reflns_limit_k_max 23
_diffrn_reflns_limit_k_min -23
_diffrn_reflns_limit_l_max 17
_diffrn_reflns_limit_l_min -23
_diffrn_reflns_number 38061
_diffrn_reflns_theta_full 25.00
_diffrn_reflns_theta_max 33.52
_diffrn_reflns_theta_min 1.99
_exptl_absorpt_coefficient_mu 0.772
_exptl_absorpt_correction_T_max 0.8608
_exptl_absorpt_correction_T_min 0.7527
_exptl_absorpt_correction_type multi-scan
_exptl_absorpt_process_details SADABS,Bruker(2000)
_exptl_crystal_colour red
_exptl_crystal_density_diffrn 1.607
_exptl_crystal_density_method 'not measured'
_exptl_crystal_description Plate
_exptl_crystal_F_000 1392
_exptl_crystal_size_max 0.39
_exptl_crystal_size_mid 0.20
_exptl_crystal_size_min 0.20
_refine_diff_density_max 0.538
_refine_diff_density_min -0.472
_refine_diff_density_rms 0.073
_refine_ls_extinction_method none
_refine_ls_goodness_of_fit_ref 1.042
_refine_ls_hydrogen_treatment constr
_refine_ls_matrix_type full
_refine_ls_number_parameters 370
_refine_ls_number_reflns 10522
_refine_ls_number_restraints 0
_refine_ls_restrained_S_all 1.042
_refine_ls_R_factor_all 0.0544
_refine_ls_R_factor_gt 0.0359
_refine_ls_shift/su_max 0.002
_refine_ls_shift/su_mean 0.000
_refine_ls_structure_factor_coef Fsqd
_refine_ls_weighting_details 'calc w=1/[\s^2^(Fo^2^)+(0.0336P)^2^+0.9767P] where P=(Fo^2^+2Fc^2^)/3'
_refine_ls_weighting_scheme calc
_refine_ls_wR_factor_gt 0.0796
_refine_ls_wR_factor_ref 0.0865
_reflns_number_gt 8085
_reflns_number_total 10522
_reflns_threshold_expression >2sigma(I)
_cod_data_source_file c2dt31213a.txt
_cod_data_source_block msn309
_cod_depositor_comments
;
The following automatic conversions were performed:

'_symmetry_cell_setting' value 'Monoclinic' changed to 'monoclinic'
according to
/usr/data/users/saulius/automatic-downloads/retrospective/RSC/lib/dictionaries/cif_core.dic
dictionary named 'cif_core.dic' version 2.4.2 from 2011-04-26.

Automatic conversion script
Id: cif_fix_values 2281 2013-09-26 08:29:07Z andrius 
;
_cod_original_sg_symbol_H-M P2(1)/c
_cod_database_code 7030333

loop_
_symmetry_equiv_pos_as_xyz
'x, y, z'
'-x, y+1/2, -z+1/2'
'-x, -y, -z'
'x, -y-1/2, z-1/2'

loop_
_atom_site_label
_atom_site_type_symbol
_atom_site_fract_x
_atom_site_fract_y
_atom_site_fract_z
_atom_site_U_iso_or_equiv
_atom_site_adp_type
_atom_site_occupancy
_atom_site_symmetry_multiplicity
_atom_site_calc_flag
_atom_site_refinement_flags
Fe1 Fe 0.717950(14) 0.649980(12) 0.143011(13) 0.01133(5) Uani 1 1 d .
S2 S 0.43296(3) 0.60821(2) 0.28903(2) 0.01568(7) Uani 1 1 d .
O1 O 0.76963(8) 0.61589(6) 0.29471(7) 0.01635(19) Uani 1 1 d .
H1D H 0.8215 0.6401 0.3394 0.025 Uiso 1 1 calc R
O2 O 0.56470(7) 0.70931(6) 0.13363(7) 0.01511(18) Uani 1 1 d .
H2C H 0.5350 0.6960 0.1723 0.023 Uiso 1 1 calc R
N4 N 0.73100(8) 0.78294(7) 0.12198(8) 0.0129(2) Uani 1 1 d .
N1 N 0.64764(8) 0.61019(7) -0.01094(8) 0.0134(2) Uani 1 1 d .
O7 O 0.47012(9) 0.68609(7) 0.25613(8) 0.0267(2) Uani 1 1 d .
F5 F 0.23686(7) 0.67585(6) 0.21423(7) 0.0303(2) Uani 1 1 d .
O8 O 0.47654(9) 0.52845(7) 0.26945(8) 0.0275(2) Uani 1 1 d .
N2 N 0.68804(8) 0.51711(7) 0.14788(8) 0.01200(19) Uani 1 1 d .
C3 C 0.61995(10) 0.53052(8) -0.02422(9) 0.0136(2) Uani 1 1 d .
H3A H 0.5835 0.5081 -0.0881 0.016 Uiso 1 1 calc R
O6 O 0.42955(9) 0.61708(7) 0.38395(7) 0.0227(2) Uani 1 1 d .
F4 F 0.23861(8) 0.53681(6) 0.22539(8) 0.0359(2) Uani 1 1 d .
F6 F 0.27915(8) 0.59789(7) 0.11446(7) 0.0357(2) Uani 1 1 d .
C13 C 0.82637(10) 0.81128(9) 0.12018(9) 0.0155(2) Uani 1 1 d .
N3 N 0.88359(9) 0.66571(7) 0.15299(8) 0.0161(2) Uani 1 1 d .
C17 C 0.64809(10) 0.83760(8) 0.10377(9) 0.0143(2) Uani 1 1 d .
C6 C 0.65590(11) 0.34062(9) 0.14464(11) 0.0190(3) Uani 1 1 d .
H6B H 0.6455 0.2796 0.1438 0.023 Uiso 1 1 calc R
C4 C 0.64572(10) 0.47419(8) 0.06170(9) 0.0127(2) Uani 1 1 d .
C9 C 0.75960(11) 0.52847(9) 0.32199(9) 0.0172(3) Uani 1 1 d .
H9A H 0.7108 0.5261 0.3580 0.021 Uiso 1 1 calc R
H9B H 0.8318 0.5059 0.3650 0.021 Uiso 1 1 calc R
C8 C 0.71364(10) 0.47402(9) 0.23119(9) 0.0137(2) Uani 1 1 d .
C18 C 0.54637(10) 0.79926(9) 0.10895(10) 0.0164(2) Uani 1 1 d .
H18A H 0.5277 0.8301 0.1588 0.020 Uiso 1 1 calc R
H18B H 0.4848 0.8058 0.0453 0.020 Uiso 1 1 calc R
C12 C 0.90974(10) 0.74331(9) 0.14112(10) 0.0173(3) Uani 1 1 d .
H12A H 0.9812 0.7567 0.1457 0.021 Uiso 1 1 calc R
C14 C 0.84107(12) 0.89691(9) 0.10039(11) 0.0217(3) Uani 1 1 d .
H14A H 0.9087 0.9164 0.1004 0.026 Uiso 1 1 calc R
C2 C 0.62125(11) 0.66523(9) -0.09769(10) 0.0190(3) Uani 1 1 d .
H2A H 0.5930 0.7217 -0.0861 0.023 Uiso 1 1 calc R
H2B H 0.5637 0.6371 -0.1539 0.023 Uiso 1 1 calc R
C11 C 0.96746(11) 0.59810(10) 0.17568(11) 0.0224(3) Uani 1 1 d .
H11A H 0.9745 0.5686 0.2369 0.027 Uiso 1 1 calc R
H11B H 1.0384 0.6252 0.1858 0.027 Uiso 1 1 calc R
C5 C 0.62880(11) 0.38604(9) 0.05750(10) 0.0166(2) Uani 1 1 d .
H5A H 0.5993 0.3568 -0.0033 0.020 Uiso 1 1 calc R
C16 C 0.65610(12) 0.92444(9) 0.08112(10) 0.0195(3) Uani 1 1 d .
H16A H 0.5958 0.9625 0.0665 0.023 Uiso 1 1 calc R
C7 C 0.69799(11) 0.38462(9) 0.23254(10) 0.0179(3) Uani 1 1 d .
H7A H 0.7158 0.3546 0.2924 0.022 Uiso 1 1 calc R
C20 C 0.28933(11) 0.60451(9) 0.20687(10) 0.0192(3) Uani 1 1 d .
C15 C 0.75387(13) 0.95375(9) 0.08044(11) 0.0234(3) Uani 1 1 d .
H15A H 0.7616 1.0129 0.0663 0.028 Uiso 1 1 calc R
C1 C 0.72108(13) 0.67985(11) -0.12088(11) 0.0275(3) Uani 1 1 d .
H1A H 0.7019 0.7164 -0.1790 0.041 Uiso 1 1 calc R
H1B H 0.7485 0.6239 -0.1330 0.041 Uiso 1 1 calc R
H1C H 0.7775 0.7087 -0.0657 0.041 Uiso 1 1 calc R
C10 C 0.93984(14) 0.53217(12) 0.09489(14) 0.0384(4) Uani 1 1 d .
H10A H 0.9973 0.4881 0.1121 0.058 Uiso 1 1 calc R
H10B H 0.9339 0.5611 0.0344 0.058 Uiso 1 1 calc R
H10C H 0.8704 0.5044 0.0856 0.058 Uiso 1 1 calc R
S1 S 1.04428(3) 0.65227(2) 0.47504(2) 0.01654(7) Uani 1 1 d .
O5 O 1.09053(8) 0.65122(7) 0.57997(8) 0.0250(2) Uani 1 1 d .
O4 O 0.93604(8) 0.68988(7) 0.43343(8) 0.0260(2) Uani 1 1 d .
O3 O 1.05664(10) 0.57476(7) 0.42758(9) 0.0300(3) Uani 1 1 d .
F1 F 1.11480(11) 0.81026(7) 0.47506(9) 0.0574(4) Uani 1 1 d .
F2 F 1.10008(11) 0.73657(9) 0.34841(8) 0.0617(4) Uani 1 1 d .
F3 F 1.23210(9) 0.71193(10) 0.48589(10) 0.0610(4) Uani 1 1 d .
C19 C 1.12689(14) 0.73194(13) 0.44417(13) 0.0357(4) Uani 1 1 d .

loop_
_atom_site_aniso_label
_atom_site_aniso_U_11
_atom_site_aniso_U_22
_atom_site_aniso_U_33
_atom_site_aniso_U_23
_atom_site_aniso_U_13
_atom_site_aniso_U_12
Fe1 0.01247(8) 0.00871(9) 0.01178(9) -0.00013(6) 0.00354(6) -0.00106(6)
S2 0.01752(14) 0.01504(16) 0.01502(16) -0.00241(11) 0.00687(12) -0.00095(12)
O1 0.0199(4) 0.0125(5) 0.0113(5) -0.0011(3) 0.0001(3) -0.0026(4)
O2 0.0160(4) 0.0139(5) 0.0173(5) 0.0022(3) 0.0086(4) 0.0002(3)
N4 0.0144(4) 0.0114(5) 0.0127(5) -0.0011(4) 0.0049(4) -0.0018(4)
N1 0.0147(4) 0.0139(5) 0.0117(5) 0.0021(4) 0.0051(4) 0.0000(4)
O7 0.0332(6) 0.0236(6) 0.0326(6) -0.0013(4) 0.0230(5) -0.0071(5)
F5 0.0237(4) 0.0264(5) 0.0396(6) -0.0071(4) 0.0108(4) 0.0081(4)
O8 0.0247(5) 0.0240(6) 0.0277(6) -0.0078(4) 0.0032(4) 0.0086(4)
N2 0.0113(4) 0.0120(5) 0.0122(5) -0.0005(4) 0.0040(4) -0.0012(4)
C3 0.0133(5) 0.0155(6) 0.0111(6) -0.0015(4) 0.0036(4) -0.0001(4)
O6 0.0310(5) 0.0227(5) 0.0147(5) -0.0037(4) 0.0091(4) -0.0056(4)
F4 0.0268(5) 0.0272(5) 0.0444(6) 0.0018(4) 0.0034(4) -0.0118(4)
F6 0.0363(5) 0.0501(7) 0.0144(5) -0.0009(4) 0.0029(4) 0.0179(5)
C13 0.0175(5) 0.0134(6) 0.0164(6) -0.0029(4) 0.0074(5) -0.0044(5)
N3 0.0136(5) 0.0171(6) 0.0165(6) -0.0019(4) 0.0047(4) 0.0001(4)
C17 0.0179(5) 0.0132(6) 0.0115(6) -0.0016(4) 0.0055(5) -0.0003(5)
C6 0.0206(6) 0.0103(6) 0.0227(7) 0.0008(5) 0.0046(5) -0.0042(5)
C4 0.0112(5) 0.0126(6) 0.0136(6) -0.0013(4) 0.0040(4) -0.0015(4)
C9 0.0230(6) 0.0133(6) 0.0124(6) 0.0010(4) 0.0036(5) -0.0015(5)
C8 0.0120(5) 0.0148(6) 0.0135(6) 0.0010(4) 0.0038(4) -0.0006(4)
C18 0.0164(5) 0.0150(6) 0.0178(7) 0.0022(5) 0.0068(5) 0.0035(5)
C12 0.0150(5) 0.0184(7) 0.0188(7) -0.0026(5) 0.0069(5) -0.0042(5)
C14 0.0257(7) 0.0162(7) 0.0257(8) -0.0035(5) 0.0129(6) -0.0086(5)
C2 0.0240(6) 0.0171(7) 0.0129(7) 0.0044(4) 0.0038(5) 0.0006(5)
C11 0.0156(6) 0.0209(7) 0.0283(8) -0.0020(5) 0.0060(5) 0.0040(5)
C5 0.0172(5) 0.0136(6) 0.0172(7) -0.0030(4) 0.0046(5) -0.0033(5)
C16 0.0275(7) 0.0114(6) 0.0203(7) 0.0000(5) 0.0099(6) 0.0014(5)
C7 0.0197(6) 0.0139(6) 0.0175(7) 0.0042(5) 0.0043(5) -0.0016(5)
C20 0.0222(6) 0.0161(7) 0.0188(7) -0.0013(5) 0.0075(5) 0.0020(5)
C15 0.0345(8) 0.0118(7) 0.0260(8) -0.0004(5) 0.0139(6) -0.0035(6)
C1 0.0294(7) 0.0332(9) 0.0187(8) 0.0059(6) 0.0080(6) -0.0118(7)
C10 0.0282(8) 0.0385(10) 0.0438(11) -0.0171(8) 0.0087(7) 0.0102(7)
S1 0.01410(13) 0.01468(16) 0.01850(17) -0.00243(11) 0.00371(12) 0.00185(11)
O5 0.0201(5) 0.0324(6) 0.0184(6) 0.0007(4) 0.0027(4) 0.0036(4)
O4 0.0164(4) 0.0226(6) 0.0281(6) -0.0080(4) -0.0034(4) 0.0054(4)
O3 0.0349(6) 0.0199(6) 0.0381(7) -0.0082(5) 0.0174(5) 0.0047(5)
F1 0.0695(8) 0.0253(6) 0.0513(8) -0.0022(5) -0.0055(6) -0.0219(6)
F2 0.0775(9) 0.0730(9) 0.0295(7) 0.0039(6) 0.0151(6) -0.0424(7)
F3 0.0259(5) 0.0874(11) 0.0680(9) 0.0105(7) 0.0163(6) -0.0187(6)
C19 0.0344(9) 0.0377(10) 0.0276(9) 0.0027(7) 0.0037(7) -0.0153(8)

loop_
_atom_type_symbol
_atom_type_description
_atom_type_scat_dispersion_real
_atom_type_scat_dispersion_imag
_atom_type_scat_source
C C 0.0033 0.0016 'International Tables Vol C Tables 4.2.6.8 and 6.1.1.4'
H H 0.0000 0.0000 'International Tables Vol C Tables 4.2.6.8 and 6.1.1.4'
N N 0.0061 0.0033 'International Tables Vol C Tables 4.2.6.8 and 6.1.1.4'
O O 0.0106 0.0060 'International Tables Vol C Tables 4.2.6.8 and 6.1.1.4'
F F 0.0171 0.0103 'International Tables Vol C Tables 4.2.6.8 and 6.1.1.4'
S S 0.1246 0.1234 'International Tables Vol C Tables 4.2.6.8 and 6.1.1.4'
Fe Fe 0.3463 0.8444 'International Tables Vol C Tables 4.2.6.8 and 6.1.1.4'

loop_
_geom_angle_atom_site_label_1
_geom_angle_atom_site_label_2
_geom_angle_atom_site_label_3
_geom_angle
N4 Fe1 N2 172.93(4)
N4 Fe1 O1 112.60(4)
N2 Fe1 O1 73.34(4)
N4 Fe1 N3 76.07(4)
N2 Fe1 N3 108.03(4)
O1 Fe1 N3 92.88(4)
N4 Fe1 O2 73.15(4)
N2 Fe1 O2 103.06(4)
O1 Fe1 O2 94.69(4)
N3 Fe1 O2 148.89(4)
N4 Fe1 N1 98.29(4)
N2 Fe1 N1 75.70(4)
O1 Fe1 N1 149.04(4)
N3 Fe1 N1 96.64(4)
O2 Fe1 N1 92.20(4)
O8 S2 O6 116.69(7)
O8 S2 O7 114.98(7)
O6 S2 O7 113.34(6)
O8 S2 C20 103.74(6)
O6 S2 C20 103.78(6)
O7 S2 C20 101.80(7)
C9 O1 Fe1 120.03(7)
C18 O2 Fe1 118.91(7)
C17 N4 C13 120.17(11)
C17 N4 Fe1 122.75(9)
C13 N4 Fe1 116.89(9)
C3 N1 C2 117.59(11)
C3 N1 Fe1 114.27(8)
C2 N1 Fe1 127.92(9)
C8 N2 C4 120.06(11)
C8 N2 Fe1 122.50(8)
C4 N2 Fe1 117.36(8)
N1 C3 C4 118.48(11)
N4 C13 C14 121.56(12)
N4 C13 C12 113.79(11)
C14 C13 C12 124.65(12)
C12 N3 C11 118.24(11)
C12 N3 Fe1 114.84(9)
C11 N3 Fe1 126.87(9)
N4 C17 C16 121.49(12)
N4 C17 C18 115.62(11)
C16 C17 C18 122.89(12)
C7 C6 C5 119.84(12)
N2 C4 C5 121.72(12)
N2 C4 C3 113.92(11)
C5 C4 C3 124.36(11)
O1 C9 C8 108.74(10)
N2 C8 C7 121.40(12)
N2 C8 C9 115.29(11)
C7 C8 C9 123.31(11)
O2 C18 C17 109.01(10)
N3 C12 C13 118.26(12)
C13 C14 C15 118.14(13)
N1 C2 C1 110.66(11)
N3 C11 C10 111.43(12)
C4 C5 C6 118.40(12)
C15 C16 C17 118.41(13)
C6 C7 C8 118.58(12)
F4 C20 F5 107.92(12)
F4 C20 F6 107.23(12)
F5 C20 F6 107.50(11)
F4 C20 S2 111.69(10)
F5 C20 S2 111.46(10)
F6 C20 S2 110.83(10)
C16 C15 C14 120.19(13)
O3 S1 O5 116.32(7)
O3 S1 O4 114.06(7)
O5 S1 O4 113.93(7)
O3 S1 C19 104.09(8)
O5 S1 C19 103.51(7)
O4 S1 C19 102.69(8)
F1 C19 F2 107.73(16)
F1 C19 F3 107.25(15)
F2 C19 F3 108.13(16)
F1 C19 S1 111.19(14)
F2 C19 S1 111.56(12)
F3 C19 S1 110.81(13)

loop_
_geom_bond_atom_site_label_1
_geom_bond_atom_site_label_2
_geom_bond_distance
Fe1 N4 2.0918(11)
Fe1 N2 2.0943(11)
Fe1 O1 2.1560(9)
Fe1 N3 2.1666(11)
Fe1 O2 2.1914(9)
Fe1 N1 2.2018(11)
S2 O8 1.4372(11)
S2 O6 1.4373(10)
S2 O7 1.4542(11)
S2 C20 1.8311(15)
O1 C9 1.4293(16)
O2 C18 1.4318(16)
N4 C17 1.3313(17)
N4 C13 1.3532(16)
N1 C3 1.2762(17)
N1 C2 1.4701(17)
F5 C20 1.3304(16)
N2 C8 1.3300(16)
N2 C4 1.3576(16)
C3 C4 1.4727(18)
F4 C20 1.3290(17)
F6 C20 1.3329(17)
C13 C14 1.3834(19)
C13 C12 1.4702(19)
N3 C12 1.2776(18)
N3 C11 1.4691(18)
C17 C16 1.3953(19)
C17 C18 1.5070(18)
C6 C7 1.386(2)
C6 C5 1.3934(19)
C4 C5 1.3756(18)
C9 C8 1.5059(18)
C8 C7 1.3959(19)
C14 C15 1.393(2)
C2 C1 1.514(2)
C11 C10 1.508(2)
C16 C15 1.382(2)
S1 O3 1.4300(11)
S1 O5 1.4410(11)
S1 O4 1.4523(10)
S1 C19 1.8223(18)
F1 C19 1.324(2)
F2 C19 1.331(2)
F3 C19 1.331(2)
